data_7206522
loop_
_publ_author_name
'Di Salvo, Florencia'
'Camargo, Beatriz'
'Garc\'ia, Yolanda'
'Teixidor, Francesc'
'Vi\~nas, Clara'
'Planas, Jos\'e Giner'
'Light, Mark E.'
'Hursthouse, Michael B.'

_publ_section_title
;
 Supramolecular architectures in o-carboranyl alcohols bearing
 N-aromatic rings: syntheses, crystal structures and melting points
 correlation
;
_journal_issue 19
_journal_name_full CrystEngComm
_journal_page_first 5788
_journal_paper_doi 10.1039/c1ce05449j
_journal_volume 13
_journal_year 2011
_chemical_compound_source 'Jose Giner Planas'
_chemical_formula_sum 'C8 H17 B10 N O'
_chemical_formula_weight 251.33
_chemical_name_systematic
;
?
;
_space_group_IT_number 14
_symmetry_cell_setting monoclinic
_symmetry_space_group_name_Hall '-P 2yn'
_symmetry_space_group_name_H-M 'P 1 21/n 1'
_atom_sites_solution_hydrogens geom
_atom_sites_solution_primary direct
_atom_sites_solution_secondary difmap
_audit_creation_method SHELXL-97
_cell_angle_alpha 90.00
_cell_angle_beta 104.9020(10)
_cell_angle_gamma 90.00
_cell_formula_units_Z 4
_cell_length_a 9.7297(2)
_cell_length_b 12.8208(2)
_cell_length_c 11.5304(2)
_cell_measurement_reflns_used 27573
_cell_measurement_temperature 120(2)
_cell_measurement_theta_max 27.48
_cell_measurement_theta_min 2.91
_cell_volume 1389.96(4)
_computing_cell_refinement 'DENZO (Otwinowski & Minor, 1997) & COLLECT (Hooft, R.W.W., 1998)'
_computing_data_collection 'COLLECT (Hooft, R.W.W., 1998)'
_computing_data_reduction 'DENZO (Otwinowski & Minor, 1997) & COLLECT (Hooft, R.W.W., 1998)'
_computing_molecular_graphics
;
Images generated using CrystalMaker: a crystal and molecular
structures program for Mac and Windows. CrystalMaker Software Ltd,
Oxford, England (www.crystalmaker.com)
;
_computing_publication_material 'WINGX (Farrugia, 1998)'
_computing_structure_refinement 'SHELXL-97 (Sheldrick, 2008)'
_computing_structure_solution 'SHELXS-97 (Sheldrick, 1997)'
_diffrn_ambient_temperature 120(2)
_diffrn_detector_area_resol_mean 9.091
_diffrn_measured_fraction_theta_full 0.995
_diffrn_measured_fraction_theta_max 0.995
_diffrn_measurement_device_type 'Bruker-Nonius CCD camera on \k-goniostat'
_diffrn_measurement_method '\f & \w scans to fill the asymmetric unit'
_diffrn_radiation_monochromator '10cm confocal mirrors'
_diffrn_radiation_source 'Bruker Nonius FR591 Rotating Anode'
_diffrn_radiation_type MoK\a
_diffrn_radiation_wavelength 0.71073
_diffrn_reflns_av_R_equivalents 0.0414
_diffrn_reflns_av_sigmaI/netI 0.0374
_diffrn_reflns_limit_h_max 12
_diffrn_reflns_limit_h_min -10
_diffrn_reflns_limit_k_max 16
_diffrn_reflns_limit_k_min -14
_diffrn_reflns_limit_l_max 14
_diffrn_reflns_limit_l_min -14
_diffrn_reflns_number 15768
_diffrn_reflns_theta_full 27.48
_diffrn_reflns_theta_max 27.48
_diffrn_reflns_theta_min 2.92
_diffrn_standards_number 0
_exptl_absorpt_coefficient_mu 0.064
_exptl_absorpt_correction_T_max 0.9956
_exptl_absorpt_correction_T_min 0.9874
_exptl_absorpt_correction_type multi-scan
_exptl_absorpt_process_details
;
SADABS V2.10 (Sheldrick, G.M., 2003)
;
_exptl_crystal_colour Colourless
_exptl_crystal_density_diffrn 1.201
_exptl_crystal_density_method 'not measured'
_exptl_crystal_description Fragment
_exptl_crystal_F_000 520
_exptl_crystal_size_max 0.2
_exptl_crystal_size_mid 0.12
_exptl_crystal_size_min 0.07
_refine_diff_density_max 0.349
_refine_diff_density_min -0.281
_refine_diff_density_rms 0.051
_refine_ls_extinction_method none
_refine_ls_goodness_of_fit_ref 1.063
_refine_ls_hydrogen_treatment constr
_refine_ls_matrix_type full
_refine_ls_number_parameters 182
_refine_ls_number_reflns 3181
_refine_ls_number_restraints 0
_refine_ls_restrained_S_all 1.063
_refine_ls_R_factor_all 0.0718
_refine_ls_R_factor_gt 0.0596
_refine_ls_shift/su_max 0.001
_refine_ls_shift/su_mean 0.000
_refine_ls_structure_factor_coef Fsqd
_refine_ls_weighting_details 'calc w=1/[\s^2^(Fo^2^)+(0.0555P)^2^+1.1711P] where P=(Fo^2^+2Fc^2^)/3'
_refine_ls_weighting_scheme calc
_refine_ls_wR_factor_gt 0.1398
_refine_ls_wR_factor_ref 0.1476
_reflns_number_gt 2689
_reflns_number_total 3181
_reflns_threshold_expression >2\s(I)
_cod_data_source_file c1ce05449j.txt
_cod_data_source_block 2010acc0319
_cod_depositor_comments
;
The following automatic conversions were performed:

'_symmetry_cell_setting' value 'Monoclinic' changed to 'monoclinic'
according to /home/saulius/struct/CIF-dictionaries/cif_core.dic
dictionary named 'cif_core.dic' version 2.4.1 from 2010-06-29.

Automatic conversion script
Id: cif_fix_values 1715 2011-07-08 13:25:40Z adriana 
;
_cod_original_sg_symbol_H-M P2(1)/n
_cod_database_code 7206522

loop_
_symmetry_equiv_pos_as_xyz
'x, y, z'
'-x+1/2, y+1/2, -z+1/2'
'-x, -y, -z'
'x-1/2, -y-1/2, z-1/2'

loop_
_atom_site_label
_atom_site_type_symbol
_atom_site_fract_x
_atom_site_fract_y
_atom_site_fract_z
_atom_site_U_iso_or_equiv
_atom_site_adp_type
_atom_site_occupancy
_atom_site_symmetry_multiplicity
_atom_site_calc_flag
_atom_site_refinement_flags
C1 C 1.19765(16) 0.17174(12) 0.23407(14) 0.0180(3) Uani 1 1 d .
C2 C 1.12301(18) 0.15532(14) 0.09108(15) 0.0250(4) Uani 1 1 d .
H2 H 1.0045 0.1586 0.0566 0.030 Uiso 1 1 calc R
C3 C 1.09591(17) 0.19594(13) 0.31539(14) 0.0198(3) Uani 1 1 d .
H3 H 1.0819 0.2732 0.3168 0.024 Uiso 1 1 calc R
C4 C 1.16026(16) 0.15913(13) 0.44226(15) 0.0190(3) Uani 1 1 d .
C5 C 1.14819(18) 0.05621(13) 0.47585(15) 0.0220(4) Uani 1 1 d .
H5 H 1.0988 0.0067 0.4189 0.026 Uiso 1 1 calc R
C6 C 1.20902(19) 0.02659(15) 0.59324(16) 0.0264(4) Uani 1 1 d .
H6 H 1.2017 -0.0433 0.6184 0.032 Uiso 1 1 calc R
C7 C 1.28088(19) 0.10102(16) 0.67343(16) 0.0283(4) Uani 1 1 d .
H7 H 1.3230 0.0804 0.7539 0.034 Uiso 1 1 calc R
C8 C 1.23279(17) 0.22798(14) 0.52885(15) 0.0226(4) Uani 1 1 d .
H8 H 1.2399 0.2987 0.5065 0.027 Uiso 1 1 calc R
B3 B 1.1930(2) 0.04865(15) 0.17513(18) 0.0240(4) Uani 1 1 d .
H3A H 1.1300 -0.0176 0.1984 0.029 Uiso 1 1 calc R
B4 B 1.34911(19) 0.09711(15) 0.27743(17) 0.0211(4) Uani 1 1 d .
H4 H 1.3909 0.0619 0.3686 0.025 Uiso 1 1 calc R
B5 B 1.3564(2) 0.23372(15) 0.25341(18) 0.0218(4) Uani 1 1 d .
H5A H 1.4020 0.2882 0.3295 0.026 Uiso 1 1 calc R
B6 B 1.2091(2) 0.27055(16) 0.13439(18) 0.0250(4) Uani 1 1 d .
H6A H 1.1563 0.3486 0.1308 0.030 Uiso 1 1 calc R
B7 B 1.2126(2) 0.06836(18) 0.02707(19) 0.0299(5) Uani 1 1 d .
H7A H 1.1624 0.0140 -0.0479 0.036 Uiso 1 1 calc R
B8 B 1.3612(2) 0.03219(16) 0.14468(19) 0.0258(4) Uani 1 1 d .
H8A H 1.4113 -0.0467 0.1474 0.031 Uiso 1 1 calc R
B9 B 1.4638(2) 0.14674(15) 0.19347(17) 0.0223(4) Uani 1 1 d .
H9 H 1.5823 0.1439 0.2287 0.027 Uiso 1 1 calc R
B10 B 1.3774(2) 0.25414(16) 0.10615(19) 0.0256(4) Uani 1 1 d .
H10 H 1.4386 0.3221 0.0843 0.031 Uiso 1 1 calc R
B11 B 1.2230(2) 0.20511(19) 0.00224(19) 0.0307(5) Uani 1 1 d .
H11 H 1.1801 0.2401 -0.0889 0.037 Uiso 1 1 calc R
B12 B 1.3804(2) 0.12900(17) 0.03867(18) 0.0260(4) Uani 1 1 d .
H12 H 1.4435 0.1142 -0.0283 0.031 Uiso 1 1 calc R
N1 N 1.29376(16) 0.20036(13) 0.64291(13) 0.0273(4) Uani 1 1 d .
O1 O 0.96300(12) 0.14870(10) 0.26929(11) 0.0254(3) Uani 1 1 d .
H1 H 0.9041 0.1938 0.2344 0.038 Uiso 1 1 calc R

loop_
_atom_site_aniso_label
_atom_site_aniso_U_11
_atom_site_aniso_U_22
_atom_site_aniso_U_33
_atom_site_aniso_U_23
_atom_site_aniso_U_13
_atom_site_aniso_U_12
C1 0.0172(7) 0.0186(7) 0.0174(8) 0.0009(6) 0.0029(6) 0.0000(6)
C2 0.0212(8) 0.0338(10) 0.0191(8) -0.0007(7) 0.0036(7) 0.0000(7)
C3 0.0176(8) 0.0204(8) 0.0212(8) 0.0014(6) 0.0048(6) 0.0008(6)
C4 0.0143(7) 0.0225(8) 0.0211(8) -0.0005(6) 0.0065(6) 0.0008(6)
C5 0.0203(8) 0.0241(8) 0.0215(8) -0.0006(7) 0.0052(6) -0.0017(6)
C6 0.0252(9) 0.0275(9) 0.0265(9) 0.0067(7) 0.0067(7) -0.0013(7)
C7 0.0221(9) 0.0402(11) 0.0211(8) 0.0033(8) 0.0031(7) -0.0005(7)
C8 0.0201(8) 0.0235(8) 0.0247(8) -0.0018(7) 0.0068(7) -0.0010(6)
B3 0.0249(10) 0.0190(9) 0.0287(10) -0.0032(8) 0.0078(8) -0.0023(7)
B4 0.0177(9) 0.0210(9) 0.0246(9) 0.0029(7) 0.0053(7) 0.0037(7)
B5 0.0182(9) 0.0212(9) 0.0264(10) -0.0020(7) 0.0066(7) -0.0031(7)
B6 0.0247(10) 0.0244(10) 0.0274(10) 0.0086(8) 0.0094(8) 0.0037(8)
B7 0.0265(10) 0.0379(12) 0.0256(10) -0.0107(9) 0.0073(8) -0.0027(9)
B8 0.0265(10) 0.0218(9) 0.0306(10) -0.0033(8) 0.0098(8) 0.0008(8)
B9 0.0193(9) 0.0238(9) 0.0241(9) -0.0005(8) 0.0063(7) 0.0001(7)
B10 0.0261(10) 0.0238(10) 0.0304(10) 0.0058(8) 0.0138(8) 0.0016(7)
B11 0.0267(10) 0.0445(13) 0.0218(10) 0.0086(9) 0.0078(8) 0.0052(9)
B12 0.0243(10) 0.0318(11) 0.0230(10) 0.0004(8) 0.0080(8) 0.0003(8)
N1 0.0225(7) 0.0343(9) 0.0240(8) -0.0045(6) 0.0040(6) -0.0032(6)
O1 0.0173(6) 0.0288(7) 0.0283(7) 0.0048(5) 0.0025(5) 0.0003(5)

loop_
_atom_type_symbol
_atom_type_description
_atom_type_scat_dispersion_real
_atom_type_scat_dispersion_imag
_atom_type_scat_source
C C 0.0033 0.0016 'International Tables Vol C Tables 4.2.6.8 and 6.1.1.4'
H H 0.0000 0.0000 'International Tables Vol C Tables 4.2.6.8 and 6.1.1.4'
B B 0.0013 0.0007 'International Tables Vol C Tables 4.2.6.8 and 6.1.1.4'
N N 0.0061 0.0033 'International Tables Vol C Tables 4.2.6.8 and 6.1.1.4'
O O 0.0106 0.0060 'International Tables Vol C Tables 4.2.6.8 and 6.1.1.4'

loop_
_geom_angle_atom_site_label_1
_geom_angle_atom_site_label_2
_geom_angle_atom_site_label_3
_geom_angle
C3 C1 C2 116.47(13)
C3 C1 B5 121.60(13)
C2 C1 B5 110.20(13)
C3 C1 B3 117.75(13)
C2 C1 B3 61.46(11)
B5 C1 B3 114.36(13)
C3 C1 B4 124.39(13)
C2 C1 B4 110.28(13)
B5 C1 B4 62.62(11)
B3 C1 B4 62.37(11)
C3 C1 B6 114.34(13)
C2 C1 B6 60.86(11)
B5 C1 B6 62.24(11)
B3 C1 B6 114.17(13)
B4 C1 B6 113.77(13)
C1 C2 B7 112.25(14)
C1 C2 B11 112.51(14)
B7 C2 B11 63.19(13)
C1 C2 B6 62.40(11)
B7 C2 B6 115.31(14)
B11 C2 B6 62.61(12)
C1 C2 B3 61.54(10)
B7 C2 B3 63.08(12)
B11 C2 B3 115.63(14)
B6 C2 B3 115.55(13)
O1 C3 C4 110.12(13)
O1 C3 C1 110.61(13)
C4 C3 C1 110.54(13)
C8 C4 C5 117.99(16)
C8 C4 C3 120.47(15)
C5 C4 C3 121.53(15)
C6 C5 C4 119.21(16)
C5 C6 C7 118.62(17)
N1 C7 C6 123.09(16)
N1 C8 C4 123.59(16)
C2 B3 C1 57.00(10)
C2 B3 B8 103.67(14)
C1 B3 B8 104.89(13)
C2 B3 B4 104.12(13)
C1 B3 B4 58.98(10)
B8 B3 B4 59.91(11)
C2 B3 B7 58.01(11)
C1 B3 B7 104.52(14)
B8 B3 B7 59.75(12)
B4 B3 B7 107.61(14)
C1 B4 B8 104.61(13)
C1 B4 B9 104.73(13)
B8 B4 B9 60.41(11)
C1 B4 B5 58.15(10)
B8 B4 B5 108.29(14)
B9 B4 B5 60.34(11)
C1 B4 B3 58.66(10)
B8 B4 B3 59.87(11)
B9 B4 B3 108.26(14)
B5 B4 B3 107.61(13)
C1 B5 B6 59.79(10)
C1 B5 B4 59.23(10)
B6 B5 B4 109.01(13)
C1 B5 B10 105.47(13)
B6 B5 B10 59.43(11)
B4 B5 B10 108.21(14)
C1 B5 B9 105.07(13)
B6 B5 B9 107.69(14)
B4 B5 B9 59.71(11)
B10 B5 B9 60.04(11)
C2 B6 C1 56.74(10)
C2 B6 B10 104.58(14)
C1 B6 B10 104.86(13)
C2 B6 B5 103.53(13)
C1 B6 B5 57.97(10)
B10 B6 B5 60.45(11)
C2 B6 B11 58.68(12)
C1 B6 B11 104.83(14)
B10 B6 B11 60.34(12)
B5 B6 B11 108.25(14)
C2 B7 B8 104.39(14)
C2 B7 B12 104.11(15)
B8 B7 B12 60.32(12)
C2 B7 B3 58.91(11)
B8 B7 B3 59.79(12)
B12 B7 B3 108.12(14)
C2 B7 B11 58.71(12)
B8 B7 B11 108.13(15)
B12 B7 B11 59.61(12)
B3 B7 B11 108.50(14)
B7 B8 B3 60.46(12)
B7 B8 B4 108.42(14)
B3 B8 B4 60.22(11)
B7 B8 B9 107.86(15)
B3 B8 B9 108.07(13)
B4 B8 B9 59.81(11)
B7 B8 B12 60.15(12)
B3 B8 B12 108.50(14)
B4 B8 B12 107.86(14)
B9 B8 B12 59.66(11)
B4 B9 B12 108.27(13)
B4 B9 B10 108.28(13)
B12 B9 B10 60.26(12)
B4 B9 B8 59.78(11)
B12 B9 B8 60.21(11)
B10 B9 B8 108.24(14)
B4 B9 B5 59.95(11)
B12 B9 B5 107.90(13)
B10 B9 B5 59.88(11)
B8 B9 B5 107.48(13)
B6 B10 B11 60.17(12)
B6 B10 B5 60.11(11)
B11 B10 B5 107.84(14)
B6 B10 B9 108.26(13)
B11 B10 B9 107.54(14)
B5 B10 B9 60.08(11)
B6 B10 B12 107.90(14)
B11 B10 B12 59.64(12)
B5 B10 B12 107.57(14)
B9 B10 B12 59.63(11)
C2 B11 B12 104.05(14)
C2 B11 B6 58.71(11)
B12 B11 B6 107.99(14)
C2 B11 B10 103.95(14)
B12 B11 B10 60.42(12)
B6 B11 B10 59.49(12)
C2 B11 B7 58.09(12)
B12 B11 B7 60.15(12)
B6 B11 B7 107.86(14)
B10 B11 B7 108.22(15)
B11 B12 B9 108.16(14)
B11 B12 B7 60.23(13)
B9 B12 B7 107.74(14)
B11 B12 B8 107.99(14)
B9 B12 B8 60.13(11)
B7 B12 B8 59.53(12)
B11 B12 B10 59.94(12)
B9 B12 B10 60.10(11)
B7 B12 B10 107.90(14)
B8 B12 B10 108.06(14)
C7 N1 C8 117.48(15)

loop_
_geom_bond_atom_site_label_1
_geom_bond_atom_site_label_2
_geom_bond_distance
C1 C3 1.560(2)
C1 C2 1.635(2)
C1 B5 1.700(2)
C1 B3 1.714(2)
C1 B4 1.720(2)
C1 B6 1.733(2)
C2 B7 1.696(3)
C2 B11 1.708(3)
C2 B6 1.708(3)
C2 B3 1.713(3)
C3 O1 1.403(2)
C3 C4 1.511(2)
C4 C8 1.383(2)
C4 C5 1.389(2)
C5 C6 1.384(2)
C6 C7 1.386(3)
C7 N1 1.336(3)
C8 N1 1.344(2)
B3 B8 1.772(3)
B3 B4 1.778(3)
B3 B7 1.784(3)
B4 B8 1.773(3)
B4 B9 1.773(3)
B4 B5 1.778(3)
B5 B6 1.775(3)
B5 B10 1.781(3)
B5 B9 1.785(3)
B6 B10 1.763(3)
B6 B11 1.775(3)
B7 B8 1.771(3)
B7 B12 1.782(3)
B7 B11 1.784(3)
B8 B9 1.784(3)
B8 B12 1.785(3)
B9 B12 1.775(3)
B9 B10 1.784(3)
B10 B11 1.778(3)
B10 B12 1.787(3)
B11 B12 1.772(3)

loop_
_geom_hbond_atom_site_label_D
_geom_hbond_atom_site_label_H
_geom_hbond_atom_site_label_A
_geom_hbond_distance_DH
_geom_hbond_distance_HA
_geom_hbond_distance_DA
_geom_hbond_angle_DHA
_geom_hbond_site_symmetry_A
O1 H1 N1 0.84 1.88 2.7104(19) 170.9 4_565
